data_4348668
loop_
_publ_author_name
'Troadec, Thibault'
'Prades, Amparo'
'Rodriguez, Ricardo'
'Mirgalet, Raphael'
'Baceiredo, Antoine'
'Saffon-Merceron, Nathalie'
'Branchadell, Vicen\,c'
'Kato, Tsuyoshi'

_publ_section_title
;
 Silacyclopropylideneplatinum(0) Complex as a Robust and Efficient
 Hydrosilylation Catalyst.
;
_journal_issue 16
_journal_name_full 'Inorganic chemistry'
_journal_page_first 8234
_journal_page_last 8240
_journal_paper_doi 10.1021/acs.inorgchem.6b01505
_journal_volume 55
_journal_year 2016
_chemical_formula_sum 'C47 H64 Au Cl13 N3 P Si2'
_chemical_formula_weight 1415.98
_space_group_IT_number 14
_space_group_name_Hall '-P 2yn'
_space_group_name_H-M_alt 'P 1 21/n 1'
_symmetry_cell_setting monoclinic
_symmetry_space_group_name_H-M 'P 1 21/n 1'
_atom_sites_solution_hydrogens geom
_atom_sites_solution_primary direct
_atom_sites_solution_secondary difmap
_audit_creation_method SHELXL-97
_cell_angle_alpha 90.00
_cell_angle_beta 95.833(2)
_cell_angle_gamma 90.00
_cell_formula_units_Z 4
_cell_length_a 12.3136(8)
_cell_length_b 23.9606(16)
_cell_length_c 21.0017(14)
_cell_measurement_reflns_used 9837
_cell_measurement_temperature 193(2)
_cell_measurement_theta_max 29.85
_cell_measurement_theta_min 2.51
_cell_volume 6164.3(7)
_computing_cell_refinement 'Bruker SAINT'
_computing_data_collection 'Bruker APEX2'
_computing_data_reduction 'Bruker SAINT'
_computing_molecular_graphics 'Bruker SHELXTL'
_computing_publication_material 'Bruker SHELXTL'
_computing_structure_refinement 'SHELXL-97 (Sheldrick, 2008)'
_computing_structure_solution 'SHELXS-97 (Sheldrick, 2008)'
_diffrn_ambient_temperature 193(2)
_diffrn_measured_fraction_theta_full 0.993
_diffrn_measured_fraction_theta_max 0.993
_diffrn_measurement_device_type 'Bruker kappa APEX-II CCD Quazar'
_diffrn_measurement_method 'phi and omega scans'
_diffrn_radiation_monochromator graphite
_diffrn_radiation_source 'fine-focus sealed tube'
_diffrn_radiation_type MoK\a
_diffrn_radiation_wavelength 0.71073
_diffrn_reflns_av_R_equivalents 0.0354
_diffrn_reflns_av_sigmaI/netI 0.0313
_diffrn_reflns_limit_h_max 17
_diffrn_reflns_limit_h_min -15
_diffrn_reflns_limit_k_max 34
_diffrn_reflns_limit_k_min -32
_diffrn_reflns_limit_l_max 26
_diffrn_reflns_limit_l_min -30
_diffrn_reflns_number 105684
_diffrn_reflns_theta_full 30.51
_diffrn_reflns_theta_max 30.51
_diffrn_reflns_theta_min 5.11
_exptl_absorpt_coefficient_mu 3.049
_exptl_absorpt_correction_T_max 0.5807
_exptl_absorpt_correction_T_min 0.5282
_exptl_absorpt_correction_type multi-scan
_exptl_absorpt_process_details 'SADABS (Bruker-AXs)'
_exptl_crystal_colour colourless
_exptl_crystal_density_diffrn 1.526
_exptl_crystal_density_method 'not measured'
_exptl_crystal_description block
_exptl_crystal_F_000 2840
_exptl_crystal_size_max 0.24
_exptl_crystal_size_mid 0.22
_exptl_crystal_size_min 0.20
_refine_diff_density_max 1.476
_refine_diff_density_min -0.884
_refine_diff_density_rms 0.084
_refine_ls_extinction_method none
_refine_ls_goodness_of_fit_ref 1.011
_refine_ls_hydrogen_treatment constr
_refine_ls_matrix_type full
_refine_ls_number_parameters 737
_refine_ls_number_reflns 18696
_refine_ls_number_restraints 249
_refine_ls_restrained_S_all 1.078
_refine_ls_R_factor_all 0.0480
_refine_ls_R_factor_gt 0.0308
_refine_ls_shift/su_max 0.003
_refine_ls_shift/su_mean 0.000
_refine_ls_structure_factor_coef Fsqd
_refine_ls_weighting_details 'calc w=1/[\s^2^(Fo^2^)+(0.0349P)^2^+5.9482P] where P=(Fo^2^+2Fc^2^)/3'
_refine_ls_weighting_scheme calc
_refine_ls_wR_factor_gt 0.0722
_refine_ls_wR_factor_ref 0.0792
_reflns_number_gt 14663
_reflns_number_total 18696
_reflns_threshold_expression >2sigma(I)
_cod_data_source_file ic6b01505_si_001.cif
_cod_data_source_block 5
_cod_depositor_comments
;
The following automatic conversions were performed:

data item '_symmetry_cell_setting' value 'Monoclinic' was changed to
'monoclinic' in accordance with the
/home/saulius/struct/COD-crude-data/automatic-downloads/DataCite-retrospective/ACS/depositions/lib/dictionaries/cif_core.dic
dictionary named 'cif_core.dic' version 2.4.2 last updated on
2011-04-26.

Automatic conversion script
Id: cif_fix_values 6909 2019-04-08 15:41:33Z antanas 
;
_cod_original_sg_symbol_H-M P2(1)/n
_cod_database_code 4348668

loop_
_symmetry_equiv_pos_as_xyz
'x, y, z'
'-x+1/2, y+1/2, -z+1/2'
'-x, -y, -z'
'x-1/2, -y-1/2, z-1/2'

loop_
_atom_site_label
_atom_site_type_symbol
_atom_site_fract_x
_atom_site_fract_y
_atom_site_fract_z
_atom_site_U_iso_or_equiv
_atom_site_adp_type
_atom_site_occupancy
_atom_site_symmetry_multiplicity
_atom_site_calc_flag
_atom_site_refinement_flags
_atom_site_disorder_assembly
_atom_site_disorder_group
Au1 Au 0.207235(9) 0.334685(4) 0.799303(5) 0.02723(3) Uani 1 1 d . . .
Cl1 Cl 0.23410(7) 0.24308(3) 0.83509(4) 0.04306(18) Uani 1 1 d . . .
P1 P 0.21573(5) 0.55228(3) 0.80055(3) 0.02105(12) Uani 1 1 d . . .
Si1 Si 0.17898(6) 0.42381(3) 0.76880(3) 0.02229(13) Uani 1 1 d . . .
Si2 Si 0.26408(6) 0.63869(3) 0.86657(4) 0.02856(15) Uani 1 1 d . . .
N1 N 0.22788(18) 0.44639(9) 0.69691(10) 0.0245(4) Uani 1 1 d . . .
N2 N 0.32572(17) 0.57614(9) 0.84483(10) 0.0253(4) Uani 1 1 d . . .
N3 N 0.15089(18) 0.61018(9) 0.81979(11) 0.0272(4) Uani 1 1 d . . .
C1 C 0.16924(19) 0.48590(10) 0.82561(12) 0.0220(5) Uani 1 1 d . . .
C2 C 0.0583(2) 0.46645(11) 0.78465(13) 0.0258(5) Uani 1 1 d . . .
H2 H 0.0364 0.4928 0.7487 0.031 Uiso 1 1 calc R . .
C3 C 0.2249(2) 0.54763(10) 0.71894(12) 0.0243(5) Uani 1 1 d . . .
C4 C 0.2308(2) 0.50150(11) 0.68054(12) 0.0251(5) Uani 1 1 d . . .
C5 C 0.2504(3) 0.52230(12) 0.61429(13) 0.0338(6) Uani 1 1 d . . .
H5 H 0.2300 0.4958 0.5783 0.041 Uiso 1 1 calc R . .
C6 C 0.3697(3) 0.54451(13) 0.61940(16) 0.0407(7) Uani 1 1 d . . .
H6A H 0.4215 0.5168 0.6400 0.049 Uiso 1 1 calc R . .
H6B H 0.3918 0.5541 0.5767 0.049 Uiso 1 1 calc R . .
C7 C 0.3641(3) 0.59738(12) 0.66171(15) 0.0373(6) Uani 1 1 d . . .
H7A H 0.4143 0.5943 0.7015 0.045 Uiso 1 1 calc R . .
H7B H 0.3824 0.6314 0.6383 0.045 Uiso 1 1 calc R . .
C8 C 0.2433(2) 0.59798(11) 0.67634(13) 0.0313(6) Uani 1 1 d . . .
H8 H 0.2165 0.6345 0.6917 0.038 Uiso 1 1 calc R . .
C9 C 0.1858(3) 0.57727(12) 0.61224(14) 0.0362(6) Uani 1 1 d . . .
H9A H 0.1064 0.5716 0.6134 0.043 Uiso 1 1 calc R . .
H9B H 0.1998 0.6013 0.5756 0.043 Uiso 1 1 calc R . .
C10 C 0.2465(3) 0.64744(14) 0.95251(15) 0.0429(7) Uani 1 1 d . . .
H10A H 0.1848 0.6725 0.9571 0.064 Uiso 1 1 calc R . .
H10B H 0.3131 0.6634 0.9747 0.064 Uiso 1 1 calc R . .
H10C H 0.2322 0.6110 0.9712 0.064 Uiso 1 1 calc R . .
C11 C 0.3243(3) 0.70211(12) 0.83531(15) 0.0405(7) Uani 1 1 d . . .
H11A H 0.3359 0.6964 0.7903 0.061 Uiso 1 1 calc R . .
H11B H 0.3943 0.7100 0.8602 0.061 Uiso 1 1 calc R . .
H11C H 0.2747 0.7337 0.8388 0.061 Uiso 1 1 calc R . .
C12 C 0.4378(2) 0.55331(12) 0.85990(14) 0.0317(6) Uani 1 1 d . . .
C13 C 0.5212(2) 0.59779(15) 0.84437(18) 0.0463(8) Uani 1 1 d . . .
H13A H 0.5084 0.6080 0.7990 0.069 Uiso 1 1 calc R . .
H13B H 0.5952 0.5828 0.8534 0.069 Uiso 1 1 calc R . .
H13C H 0.5132 0.6309 0.8708 0.069 Uiso 1 1 calc R . .
C14 C 0.4561(3) 0.53956(16) 0.93122(16) 0.0457(8) Uani 1 1 d . . .
H14A H 0.4493 0.5737 0.9562 0.069 Uiso 1 1 calc R . .
H14B H 0.5294 0.5239 0.9412 0.069 Uiso 1 1 calc R . .
H14C H 0.4015 0.5123 0.9420 0.069 Uiso 1 1 calc R . .
C15 C 0.4529(2) 0.50113(14) 0.82035(18) 0.0434(7) Uani 1 1 d . . .
H15A H 0.3985 0.4731 0.8294 0.065 Uiso 1 1 calc R . .
H15B H 0.5263 0.4861 0.8315 0.065 Uiso 1 1 calc R . .
H15C H 0.4434 0.5106 0.7747 0.065 Uiso 1 1 calc R . .
C16 C 0.0385(2) 0.63300(12) 0.80259(15) 0.0352(6) Uani 1 1 d . . .
C17 C -0.0408(3) 0.60971(16) 0.84710(19) 0.0521(9) Uani 1 1 d . . .
H17A H -0.0461 0.5691 0.8418 0.078 Uiso 1 1 calc R . .
H17B H -0.1130 0.6265 0.8365 0.078 Uiso 1 1 calc R . .
H17C H -0.0144 0.6185 0.8915 0.078 Uiso 1 1 calc R . .
C18 C -0.0046(3) 0.61952(16) 0.73338(17) 0.0496(8) Uani 1 1 d . . .
H18A H 0.0420 0.6375 0.7042 0.074 Uiso 1 1 calc R . .
H18B H -0.0794 0.6335 0.7247 0.074 Uiso 1 1 calc R . .
H18C H -0.0038 0.5790 0.7269 0.074 Uiso 1 1 calc R . .
C19 C 0.0451(3) 0.69595(14) 0.8093(2) 0.0602(11) Uani 1 1 d . . .
H19A H 0.0700 0.7057 0.8537 0.090 Uiso 1 1 calc R . .
H19B H -0.0272 0.7122 0.7975 0.090 Uiso 1 1 calc R . .
H19C H 0.0967 0.7106 0.7809 0.090 Uiso 1 1 calc R . .
C20 C 0.2375(2) 0.40348(10) 0.64840(12) 0.0275(5) Uani 1 1 d . . .
C21 C 0.3403(2) 0.37955(11) 0.64284(13) 0.0333(6) Uani 1 1 d . . .
C22 C 0.3471(3) 0.33653(12) 0.59832(15) 0.0420(7) Uani 1 1 d . . .
H22 H 0.4155 0.3194 0.5938 0.050 Uiso 1 1 calc R . .
C23 C 0.2541(3) 0.31891(14) 0.56071(16) 0.0508(9) Uani 1 1 d . . .
H23 H 0.2593 0.2896 0.5307 0.061 Uiso 1 1 calc R . .
C24 C 0.1548(3) 0.34337(13) 0.56643(15) 0.0462(8) Uani 1 1 d . . .
H24 H 0.0924 0.3309 0.5399 0.055 Uiso 1 1 calc R . .
C25 C 0.1435(3) 0.38618(12) 0.61042(13) 0.0344(6) Uani 1 1 d . . .
C26 C 0.4433(2) 0.39733(13) 0.68294(15) 0.0388(7) Uani 1 1 d . . .
H26 H 0.4270 0.4327 0.7053 0.047 Uiso 1 1 calc R . .
C27 C 0.5378(3) 0.40904(17) 0.6428(2) 0.0570(10) Uani 1 1 d . . .
H27A H 0.5632 0.3739 0.6256 0.086 Uiso 1 1 calc R . .
H27B H 0.5979 0.4268 0.6696 0.086 Uiso 1 1 calc R . .
H27C H 0.5128 0.4340 0.6073 0.086 Uiso 1 1 calc R . .
C28 C 0.4788(3) 0.35351(18) 0.7345(2) 0.0582(10) Uani 1 1 d . . .
H28A H 0.4195 0.3474 0.7615 0.087 Uiso 1 1 calc R . .
H28B H 0.5437 0.3669 0.7609 0.087 Uiso 1 1 calc R . .
H28C H 0.4957 0.3183 0.7138 0.087 Uiso 1 1 calc R . .
C29 C 0.0319(3) 0.41146(15) 0.61532(16) 0.0445(7) Uani 1 1 d . . .
H29 H 0.0420 0.4452 0.6433 0.053 Uiso 1 1 calc R . .
C30 C -0.0423(3) 0.37127(19) 0.6465(2) 0.0643(11) Uani 1 1 d . . .
H30A H -0.0541 0.3378 0.6198 0.096 Uiso 1 1 calc R . .
H30B H -0.1126 0.3894 0.6507 0.096 Uiso 1 1 calc R . .
H30C H -0.0081 0.3607 0.6889 0.096 Uiso 1 1 calc R . .
C31 C -0.0215(4) 0.4305(2) 0.5499(2) 0.0775(14) Uani 1 1 d . . .
H31A H -0.0367 0.3979 0.5222 0.116 Uiso 1 1 calc R . .
H31B H 0.0280 0.4558 0.5302 0.116 Uiso 1 1 calc R . .
H31C H -0.0900 0.4499 0.5553 0.116 Uiso 1 1 calc R . .
C32 C 0.1832(2) 0.47574(11) 0.89718(12) 0.0247(5) Uani 1 1 d . . .
C33 C 0.2519(2) 0.43394(12) 0.92437(13) 0.0314(6) Uani 1 1 d . . .
H33 H 0.2908 0.4112 0.8974 0.038 Uiso 1 1 calc R . .
C34 C 0.2645(3) 0.42475(13) 0.99003(14) 0.0382(7) Uani 1 1 d . . .
H34 H 0.3113 0.3958 1.0073 0.046 Uiso 1 1 calc R . .
C35 C 0.2095(3) 0.45750(15) 1.03027(14) 0.0427(7) Uani 1 1 d . . .
H35 H 0.2188 0.4516 1.0752 0.051 Uiso 1 1 calc R . .
C36 C 0.1409(3) 0.49901(15) 1.00416(15) 0.0422(7) Uani 1 1 d . . .
H36 H 0.1030 0.5219 1.0315 0.051 Uiso 1 1 calc R . .
C37 C 0.1265(2) 0.50775(12) 0.93816(14) 0.0329(6) Uani 1 1 d . . .
H37 H 0.0775 0.5358 0.9210 0.039 Uiso 1 1 calc R . .
C38 C -0.0381(2) 0.44447(12) 0.81394(14) 0.0329(6) Uani 1 1 d . . .
C39 C -0.1414(2) 0.46266(16) 0.78929(19) 0.0497(8) Uani 1 1 d . . .
H39 H -0.1479 0.4906 0.7570 0.060 Uiso 1 1 calc R . .
C40 C -0.2352(3) 0.4405(2) 0.8114(2) 0.0702(13) Uani 1 1 d . . .
H40 H -0.3050 0.4533 0.7940 0.084 Uiso 1 1 calc R . .
C41 C -0.2276(3) 0.4004(2) 0.8579(2) 0.0752(15) Uani 1 1 d . . .
H41 H -0.2918 0.3855 0.8729 0.090 Uiso 1 1 calc R . .
C42 C -0.1261(3) 0.38142(18) 0.88304(19) 0.0604(11) Uani 1 1 d . . .
H42 H -0.1208 0.3534 0.9152 0.072 Uiso 1 1 calc R . .
C43 C -0.0318(3) 0.40331(14) 0.86145(15) 0.0405(7) Uani 1 1 d . . .
H43 H 0.0375 0.3902 0.8791 0.049 Uiso 1 1 calc R . .
C44 C 0.8194(7) 0.2744(3) 0.7555(3) 0.0844(19) Uani 0.817(8) 1 d PDU A 1
H44 H 0.8259 0.3158 0.7601 0.101 Uiso 0.817(8) 1 calc PR A 1
Cl2 Cl 0.72862(16) 0.25019(14) 0.80578(10) 0.0901(9) Uani 0.817(8) 1 d PDU A 1
Cl3 Cl 0.7647(3) 0.2580(2) 0.67464(14) 0.1258(15) Uani 0.817(8) 1 d PDU A 1
Cl4 Cl 0.9504(3) 0.2443(2) 0.7694(2) 0.1316(15) Uani 0.817(8) 1 d PDU A 1
C44' C 0.820(2) 0.2630(13) 0.7492(10) 0.091(4) Uani 0.183(8) 1 d PDU A 2
H44' H 0.7961 0.3029 0.7504 0.109 Uiso 0.183(8) 1 calc PR A 2
Cl2' Cl 0.7569(12) 0.2166(9) 0.8022(7) 0.126(4) Uani 0.183(8) 1 d PDU A 2
Cl3' Cl 0.8053(12) 0.2305(6) 0.6697(7) 0.113(4) Uani 0.183(8) 1 d PDU A 2
Cl4' Cl 0.9549(9) 0.2512(5) 0.7744(5) 0.053(2) Uani 0.183(8) 1 d PDU A 2
C45 C -0.0443(4) 0.22120(19) 0.4357(2) 0.0650(11) Uani 1 1 d D . .
H45 H -0.1100 0.2337 0.4074 0.078 Uiso 1 1 calc R B 1
Cl5 Cl -0.06208(12) 0.22587(6) 0.51728(6) 0.0875(4) Uani 1 1 d D C .
Cl6 Cl -0.00201(10) 0.15399(6) 0.41753(6) 0.0803(3) Uani 1 1 d D C .
Cl7 Cl 0.0813(10) 0.2575(5) 0.4186(3) 0.096(2) Uani 0.348(16) 1 d PDU C 1
Cl7' Cl 0.0311(7) 0.2787(2) 0.41474(14) 0.0895(17) Uani 0.652(16) 1 d PDU C 2
C46 C 0.601(2) 0.2640(11) 0.4703(12) 0.079(3) Uani 0.501(17) 1 d PDU D 1
H46 H 0.6384 0.2525 0.4321 0.095 Uiso 0.501(17) 1 calc PR D 1
Cl8 Cl 0.6017(6) 0.2069(4) 0.5239(6) 0.126(3) Uani 0.501(17) 1 d PDU D 1
Cl9 Cl 0.6766(9) 0.3171(3) 0.5106(4) 0.1030(19) Uani 0.501(17) 1 d PDU D 1
Cl10 Cl 0.4702(8) 0.2830(4) 0.4456(4) 0.122(2) Uani 0.501(17) 1 d PDU D 1
C46' C 0.583(2) 0.2606(10) 0.4650(12) 0.076(3) Uani 0.499(17) 1 d PDU D 2
H46' H 0.6073 0.2648 0.4213 0.091 Uiso 0.499(17) 1 calc PR D 2
Cl18 Cl 0.6201(5) 0.19528(19) 0.4911(5) 0.0982(18) Uani 0.499(17) 1 d PDU D 2
Cl19 Cl 0.6356(8) 0.3173(4) 0.5099(5) 0.116(2) Uani 0.499(17) 1 d PDU D 2
Cl20 Cl 0.4393(6) 0.2670(4) 0.4561(4) 0.1057(18) Uani 0.499(17) 1 d PDU D 2
C47 C 0.3041(11) 0.4144(7) 0.4258(7) 0.103(3) Uani 0.464(8) 1 d PDU E 1
H47 H 0.3351 0.3836 0.4543 0.123 Uiso 0.464(8) 1 calc PR E 1
Cl11 Cl 0.1713(6) 0.4048(3) 0.4111(3) 0.130(2) Uani 0.464(8) 1 d PDU E 1
Cl12 Cl 0.3410(4) 0.4033(3) 0.3496(4) 0.131(2) Uani 0.464(8) 1 d PDU E 1
Cl13 Cl 0.3508(6) 0.4774(3) 0.4581(3) 0.1068(19) Uani 0.464(8) 1 d PDU E 1
C47' C 0.2924(9) 0.4171(7) 0.4050(5) 0.094(3) Uani 0.536(8) 1 d PDU E 2
H47' H 0.3021 0.3758 0.4099 0.112 Uiso 0.536(8) 1 calc PR E 2
Cl14 Cl 0.1549(4) 0.4353(3) 0.4093(3) 0.1350(19) Uani 0.536(8) 1 d PDU E 2
Cl15 Cl 0.3281(3) 0.4392(3) 0.32777(17) 0.1100(15) Uani 0.536(8) 1 d PDU E 2
Cl16 Cl 0.3727(5) 0.4530(3) 0.4687(3) 0.1002(14) Uani 0.536(8) 1 d PDU E 2

loop_
_atom_site_aniso_label
_atom_site_aniso_U_11
_atom_site_aniso_U_22
_atom_site_aniso_U_33
_atom_site_aniso_U_23
_atom_site_aniso_U_13
_atom_site_aniso_U_12
Au1 0.03910(6) 0.01769(5) 0.02542(5) -0.00026(4) 0.00590(4) -0.00133(4)
Cl1 0.0695(5) 0.0192(3) 0.0400(4) 0.0022(3) 0.0033(4) 0.0000(3)
P1 0.0225(3) 0.0179(3) 0.0223(3) -0.0011(2) 0.0001(2) 0.0013(2)
Si1 0.0260(3) 0.0189(3) 0.0220(3) -0.0001(2) 0.0032(3) -0.0009(3)
Si2 0.0358(4) 0.0227(3) 0.0271(4) -0.0049(3) 0.0028(3) -0.0025(3)
N1 0.0336(11) 0.0197(10) 0.0206(10) -0.0017(8) 0.0048(8) -0.0009(8)
N2 0.0250(10) 0.0244(10) 0.0257(10) -0.0038(8) -0.0014(8) -0.0016(8)
N3 0.0293(11) 0.0202(10) 0.0317(11) -0.0040(8) 0.0012(9) 0.0041(8)
C1 0.0221(11) 0.0204(11) 0.0232(11) -0.0012(9) 0.0014(9) 0.0000(9)
C2 0.0216(11) 0.0265(12) 0.0287(12) 0.0000(10) -0.0002(10) -0.0009(10)
C3 0.0293(12) 0.0195(11) 0.0236(11) -0.0001(9) 0.0001(10) -0.0013(9)
C4 0.0282(12) 0.0233(12) 0.0233(11) 0.0022(9) 0.0007(10) -0.0024(10)
C5 0.0510(17) 0.0265(13) 0.0240(12) 0.0014(10) 0.0046(12) -0.0065(12)
C6 0.0519(18) 0.0306(15) 0.0426(17) 0.0020(12) 0.0194(15) -0.0053(13)
C7 0.0447(16) 0.0279(14) 0.0401(16) 0.0047(12) 0.0088(13) -0.0089(12)
C8 0.0421(15) 0.0203(12) 0.0315(13) 0.0049(10) 0.0044(12) -0.0020(11)
C9 0.0505(17) 0.0300(14) 0.0272(13) 0.0074(11) -0.0017(12) -0.0032(13)
C10 0.060(2) 0.0402(16) 0.0294(15) -0.0097(12) 0.0086(14) -0.0065(15)
C11 0.0555(19) 0.0270(14) 0.0387(16) -0.0029(12) 0.0036(14) -0.0083(13)
C12 0.0229(12) 0.0354(15) 0.0355(14) 0.0007(11) -0.0043(11) -0.0014(11)
C13 0.0294(14) 0.052(2) 0.057(2) 0.0055(16) -0.0011(14) -0.0091(14)
C14 0.0379(16) 0.057(2) 0.0388(17) 0.0072(15) -0.0122(14) -0.0046(15)
C15 0.0265(14) 0.0418(17) 0.061(2) -0.0072(15) -0.0017(14) 0.0081(13)
C16 0.0316(14) 0.0272(14) 0.0459(17) -0.0009(12) 0.0000(12) 0.0097(11)
C17 0.0368(16) 0.053(2) 0.068(2) 0.0038(18) 0.0104(16) 0.0129(15)
C18 0.0428(17) 0.049(2) 0.054(2) -0.0001(16) -0.0106(16) 0.0183(15)
C19 0.056(2) 0.0286(17) 0.095(3) -0.0035(18) 0.000(2) 0.0150(15)
C20 0.0429(15) 0.0191(11) 0.0211(11) -0.0007(9) 0.0056(11) -0.0050(10)
C21 0.0456(16) 0.0258(13) 0.0299(13) -0.0035(11) 0.0101(12) -0.0021(12)
C22 0.066(2) 0.0289(15) 0.0329(15) -0.0083(12) 0.0148(15) 0.0023(14)
C23 0.085(3) 0.0309(16) 0.0380(17) -0.0138(13) 0.0147(18) -0.0058(17)
C24 0.070(2) 0.0371(17) 0.0306(15) -0.0078(12) -0.0011(15) -0.0154(16)
C25 0.0500(17) 0.0268(13) 0.0258(13) -0.0004(10) 0.0009(12) -0.0082(12)
C26 0.0398(16) 0.0352(16) 0.0429(17) -0.0082(13) 0.0116(13) 0.0028(12)
C27 0.051(2) 0.055(2) 0.069(3) -0.0032(19) 0.0255(19) -0.0026(17)
C28 0.048(2) 0.067(3) 0.059(2) 0.010(2) 0.0029(18) -0.0014(18)
C29 0.0435(17) 0.0470(19) 0.0405(17) -0.0053(14) -0.0084(14) -0.0065(15)
C30 0.055(2) 0.073(3) 0.065(3) -0.003(2) 0.007(2) -0.018(2)
C31 0.073(3) 0.097(4) 0.057(3) 0.013(2) -0.019(2) 0.011(3)
C32 0.0261(12) 0.0245(12) 0.0235(12) -0.0009(9) 0.0025(10) -0.0030(10)
C33 0.0355(14) 0.0290(14) 0.0291(13) -0.0009(11) 0.0002(11) 0.0004(11)
C34 0.0430(16) 0.0384(16) 0.0314(14) 0.0050(12) -0.0052(13) -0.0031(13)
C35 0.0443(17) 0.059(2) 0.0243(13) 0.0029(13) 0.0029(13) -0.0114(15)
C36 0.0405(16) 0.056(2) 0.0320(15) -0.0091(14) 0.0124(13) -0.0037(15)
C37 0.0321(14) 0.0364(15) 0.0309(14) -0.0027(11) 0.0068(11) 0.0029(11)
C38 0.0259(12) 0.0362(15) 0.0372(15) -0.0115(12) 0.0066(11) -0.0045(11)
C39 0.0276(15) 0.058(2) 0.063(2) -0.0125(18) 0.0021(15) -0.0012(14)
C40 0.0264(17) 0.093(3) 0.093(3) -0.028(3) 0.0126(19) -0.0103(19)
C41 0.046(2) 0.101(4) 0.085(3) -0.031(3) 0.035(2) -0.034(2)
C42 0.066(2) 0.062(2) 0.058(2) -0.0161(19) 0.033(2) -0.030(2)
C43 0.0411(16) 0.0422(17) 0.0403(16) -0.0067(13) 0.0143(13) -0.0128(13)
C44 0.058(3) 0.100(5) 0.095(4) 0.012(4) 0.005(3) -0.025(3)
Cl2 0.0642(10) 0.0965(19) 0.1121(14) -0.0072(11) 0.0215(9) -0.0194(10)
Cl3 0.0942(19) 0.183(4) 0.0972(15) 0.019(2) -0.0067(14) -0.060(2)
Cl4 0.078(2) 0.162(3) 0.157(3) -0.003(2) 0.0236(19) 0.024(2)
C44' 0.055(7) 0.111(9) 0.104(7) 0.004(7) -0.003(7) -0.031(8)
Cl2' 0.107(5) 0.135(6) 0.138(5) 0.017(4) 0.022(4) -0.033(4)
Cl3' 0.100(8) 0.121(9) 0.107(6) -0.002(6) -0.038(5) 0.010(6)
Cl4' 0.039(4) 0.066(4) 0.054(4) -0.007(3) 0.002(3) -0.028(3)
C45 0.067(3) 0.067(3) 0.056(2) 0.004(2) -0.013(2) -0.017(2)
Cl5 0.1028(9) 0.0896(9) 0.0728(8) -0.0133(7) 0.0226(7) -0.0190(7)
Cl6 0.0646(6) 0.1011(9) 0.0736(8) -0.0194(7) -0.0004(6) 0.0004(6)
Cl7 0.104(4) 0.092(4) 0.090(3) 0.018(3) 0.002(3) -0.041(3)
Cl7' 0.123(3) 0.089(2) 0.0572(13) 0.0036(12) 0.0080(14) -0.044(2)
C46 0.106(7) 0.070(5) 0.068(6) 0.007(5) 0.038(6) 0.023(5)
Cl8 0.148(4) 0.101(4) 0.130(6) 0.059(4) 0.018(4) -0.009(3)
Cl9 0.138(5) 0.082(2) 0.096(3) 0.007(2) 0.048(3) -0.005(3)
Cl10 0.104(3) 0.140(4) 0.127(3) 0.038(3) 0.029(2) 0.033(3)
C46' 0.102(7) 0.067(5) 0.065(6) 0.010(4) 0.042(6) 0.022(5)
Cl18 0.124(3) 0.0705(19) 0.099(4) 0.021(2) 0.005(3) 0.0177(18)
Cl19 0.134(4) 0.115(3) 0.107(3) -0.035(2) 0.051(3) -0.018(3)
Cl20 0.097(3) 0.106(4) 0.121(3) -0.003(3) 0.046(2) 0.034(3)
C47 0.112(6) 0.109(6) 0.078(7) 0.010(6) -0.040(6) -0.028(6)
Cl11 0.128(3) 0.166(4) 0.095(2) 0.017(3) 0.013(2) -0.092(3)
Cl12 0.112(3) 0.148(4) 0.137(4) -0.065(3) 0.029(2) 0.018(3)
Cl13 0.112(3) 0.119(4) 0.094(3) -0.036(3) 0.033(3) -0.048(3)
C47' 0.087(5) 0.121(6) 0.063(6) 0.013(5) -0.038(5) 0.004(5)
Cl14 0.0777(19) 0.198(4) 0.129(3) -0.032(3) 0.0101(18) 0.022(3)
Cl15 0.0852(19) 0.160(4) 0.0857(19) 0.002(2) 0.0126(15) -0.011(2)
Cl16 0.094(2) 0.131(4) 0.0735(18) -0.009(2) 0.0024(15) -0.021(2)

loop_
_atom_type_symbol
_atom_type_description
_atom_type_scat_dispersion_real
_atom_type_scat_dispersion_imag
_atom_type_scat_source
C C 0.0033 0.0016 'International Tables Vol C Tables 4.2.6.8 and 6.1.1.4'
H H 0.0000 0.0000 'International Tables Vol C Tables 4.2.6.8 and 6.1.1.4'
N N 0.0061 0.0033 'International Tables Vol C Tables 4.2.6.8 and 6.1.1.4'
Si Si 0.0817 0.0704 'International Tables Vol C Tables 4.2.6.8 and 6.1.1.4'
P P 0.1023 0.0942 'International Tables Vol C Tables 4.2.6.8 and 6.1.1.4'
Cl Cl 0.1484 0.1585 'International Tables Vol C Tables 4.2.6.8 and 6.1.1.4'
Au Au -2.0133 8.8022 'International Tables Vol C Tables 4.2.6.8 and 6.1.1.4'

loop_
_geom_angle_atom_site_label_1
_geom_angle_atom_site_label_2
_geom_angle_atom_site_label_3
_geom_angle
Si1 Au1 Cl1 177.61(3)
N2 P1 N3 87.78(11)
N2 P1 C3 116.32(12)
N3 P1 C3 111.93(12)
N2 P1 C1 114.08(11)
N3 P1 C1 119.51(11)
C3 P1 C1 106.80(12)
N1 Si1 C2 109.43(11)
N1 Si1 C1 110.02(10)
C2 Si1 C1 50.33(11)
N1 Si1 Au1 118.59(7)
C2 Si1 Au1 125.04(9)
C1 Si1 Au1 125.28(8)
N3 Si2 N2 82.11(10)
N3 Si2 C11 116.50(14)
N2 Si2 C11 114.22(13)
N3 Si2 C10 115.07(14)
N2 Si2 C10 116.44(14)
C11 Si2 C10 110.20(15)
C4 N1 C20 119.9(2)
C4 N1 Si1 122.10(17)
C20 N1 Si1 116.07(16)
C12 N2 P1 132.59(18)
C12 N2 Si2 132.26(18)
P1 N2 Si2 95.14(11)
C16 N3 P1 134.21(19)
C16 N3 Si2 130.78(18)
P1 N3 Si2 94.96(11)
C32 C1 C2 119.3(2)
C32 C1 P1 115.30(17)
C2 C1 P1 112.37(17)
C32 C1 Si1 118.98(17)
C2 C1 Si1 63.00(12)
P1 C1 Si1 117.70(13)
C38 C2 C1 123.5(2)
C38 C2 Si1 124.4(2)
C1 C2 Si1 66.67(12)
C4 C3 C8 105.7(2)
C4 C3 P1 130.1(2)
C8 C3 P1 123.73(19)
N1 C4 C3 128.7(2)
N1 C4 C5 123.9(2)
C3 C4 C5 107.2(2)
C4 C5 C9 100.2(2)
C4 C5 C6 106.6(2)
C9 C5 C6 101.0(2)
C7 C6 C5 102.8(2)
C8 C7 C6 102.7(2)
C3 C8 C9 100.1(2)
C3 C8 C7 108.1(2)
C9 C8 C7 100.9(2)
C5 C9 C8 93.5(2)
N2 C12 C15 110.3(2)
N2 C12 C14 109.2(2)
C15 C12 C14 110.1(3)
N2 C12 C13 109.0(2)
C15 C12 C13 109.4(3)
C14 C12 C13 108.8(3)
N3 C16 C19 107.5(2)
N3 C16 C17 110.6(2)
C19 C16 C17 109.8(3)
N3 C16 C18 112.0(2)
C19 C16 C18 107.9(3)
C17 C16 C18 108.9(3)
C25 C20 C21 122.1(2)
C25 C20 N1 119.0(2)
C21 C20 N1 118.9(2)
C22 C21 C20 118.2(3)
C22 C21 C26 118.4(3)
C20 C21 C26 123.4(2)
C23 C22 C21 120.1(3)
C24 C23 C22 120.7(3)
C23 C24 C25 121.4(3)
C24 C25 C20 117.5(3)
C24 C25 C29 119.4(3)
C20 C25 C29 123.1(3)
C21 C26 C27 112.7(3)
C21 C26 C28 111.2(3)
C27 C26 C28 109.6(3)
C25 C29 C30 111.4(3)
C25 C29 C31 111.6(3)
C30 C29 C31 110.7(3)
C37 C32 C33 117.6(2)
C37 C32 C1 120.7(2)
C33 C32 C1 121.6(2)
C34 C33 C32 121.5(3)
C35 C34 C33 120.3(3)
C34 C35 C36 119.0(3)
C35 C36 C37 120.9(3)
C32 C37 C36 120.7(3)
C39 C38 C43 117.9(3)
C39 C38 C2 118.2(3)
C43 C38 C2 123.7(3)
C38 C39 C40 120.9(4)
C41 C40 C39 120.4(4)
C40 C41 C42 119.9(3)
C41 C42 C43 120.2(4)
C42 C43 C38 120.7(3)
Cl2 C44 Cl4 113.7(4)
Cl2 C44 Cl3 107.6(4)
Cl4 C44 Cl3 108.3(5)
Cl4' C44' Cl2' 99.8(13)
Cl4' C44' Cl3' 102.3(15)
Cl2' C44' Cl3' 106.9(16)
Cl7' C45 Cl6 119.7(4)
Cl7' C45 Cl5 108.6(2)
Cl6 C45 Cl5 110.0(2)
Cl7' C45 Cl7 25.5(3)
Cl6 C45 Cl7 96.8(5)
Cl5 C45 Cl7 110.6(3)
Cl10 C46 Cl9 113.1(17)
Cl10 C46 Cl8 109.9(10)
Cl9 C46 Cl8 106.7(15)
Cl18 C46' Cl19 117.9(18)
Cl18 C46' Cl20 110.4(8)
Cl19 C46' Cl20 107.8(15)
Cl11 C47 Cl13 118.7(10)
Cl11 C47 Cl12 98.8(7)
Cl13 C47 Cl12 112.9(8)
Cl14 C47' Cl16 107.6(7)
Cl14 C47' Cl15 107.2(6)
Cl16 C47' Cl15 111.2(7)

loop_
_geom_bond_atom_site_label_1
_geom_bond_atom_site_label_2
_geom_bond_distance
Au1 Si1 2.2465(7)
Au1 Cl1 2.3327(7)
P1 N2 1.664(2)
P1 N3 1.671(2)
P1 C3 1.733(3)
P1 C1 1.788(2)
Si1 N1 1.766(2)
Si1 C2 1.861(3)
Si1 C1 1.918(2)
Si2 N3 1.759(2)
Si2 N2 1.761(2)
Si2 C11 1.841(3)
Si2 C10 1.851(3)
N1 C4 1.366(3)
N1 C20 1.461(3)
N2 C12 1.488(3)
N3 C16 1.498(3)
C1 C32 1.515(3)
C1 C2 1.608(3)
C2 C38 1.488(4)
C3 C4 1.375(3)
C3 C8 1.532(3)
C4 C5 1.520(4)
C5 C9 1.537(4)
C5 C6 1.556(4)
C6 C7 1.553(4)
C7 C8 1.549(4)
C8 C9 1.538(4)
C12 C15 1.523(4)
C12 C14 1.528(4)
C12 C13 1.538(4)
C16 C19 1.516(4)
C16 C17 1.524(5)
C16 C18 1.530(5)
C20 C25 1.400(4)
C20 C21 1.405(4)
C21 C22 1.400(4)
C21 C26 1.511(4)
C22 C23 1.390(5)
C23 C24 1.372(5)
C24 C25 1.397(4)
C25 C29 1.515(5)
C26 C27 1.531(4)
C26 C28 1.539(5)
C29 C30 1.520(5)
C29 C31 1.532(5)
C32 C37 1.392(4)
C32 C33 1.395(4)
C33 C34 1.389(4)
C34 C35 1.380(5)
C35 C36 1.382(5)
C36 C37 1.395(4)
C38 C39 1.393(4)
C38 C43 1.400(4)
C39 C40 1.394(5)
C40 C41 1.367(7)
C41 C42 1.382(7)
C42 C43 1.391(4)
C44 Cl2 1.715(8)
C44 Cl4 1.765(9)
C44 Cl3 1.804(7)
C44' Cl4' 1.72(3)
C44' Cl2' 1.80(2)
C44' Cl3' 1.84(2)
C45 Cl7' 1.742(5)
C45 Cl6 1.747(5)
C45 Cl5 1.752(5)
C45 Cl7 1.842(8)
C46 Cl10 1.71(3)
C46 Cl9 1.743(12)
C46 Cl8 1.77(3)
C46' Cl18 1.71(3)
C46' Cl19 1.742(13)
C46' Cl20 1.76(3)
C47 Cl11 1.649(13)
C47 Cl13 1.728(14)
C47 Cl12 1.728(13)
C47' Cl14 1.761(11)
C47' Cl16 1.799(11)
C47' Cl15 1.804(11)
